data_7023951
loop_
_publ_author_name
'Pappuru, Sreenath'
'Chokkapu, Eswara Rao'
'Chakraborty, Debashis'
'Ramkumar, Venkatachalam'

_publ_section_title
;
 Group iv complexes containing the benzotriazole phenoxide ligand as
 catalysts for the ring-opening polymerization of lactides, epoxides and
 as precatalysts for the polymerization of ethylene.
;
_journal_issue 46
_journal_name_full 'Dalton transactions (Cambridge, England : 2003)'
_journal_page_first 16412
_journal_page_last 16427
_journal_paper_doi 10.1039/c3dt52065j
_journal_volume 42
_journal_year 2013
_chemical_formula_moiety 'C52 H40 Hf N12 O4, 3(C7 H8)'
_chemical_formula_sum 'C73 H64 Hf N12 O4'
_chemical_formula_weight 1351.85
_chemical_name_systematic
;

 ?

;
_space_group_IT_number 14
_symmetry_cell_setting monoclinic
_symmetry_space_group_name_Hall '-P 2ybc'
_symmetry_space_group_name_H-M 'P 1 21/c 1'
_atom_sites_solution_hydrogens geom
_atom_sites_solution_primary direct
_atom_sites_solution_secondary difmap
_audit_creation_method SHELXL-97
_cell_angle_alpha 90.00
_cell_angle_beta 109.688(2)
_cell_angle_gamma 90.00
_cell_formula_units_Z 4
_cell_length_a 12.5729(7)
_cell_length_b 29.9689(16)
_cell_length_c 17.1728(9)
_cell_measurement_reflns_used 9622
_cell_measurement_temperature 173(2)
_cell_measurement_theta_max 28.36
_cell_measurement_theta_min 2.52
_cell_volume 6092.4(6)
_computing_cell_refinement 'APEXII/SAINT, Bruker,2004'
_computing_data_collection 'APEXII, Bruker,2004'
_computing_data_reduction 'SAINT PLUS/XPREP, Bruker,2004'
_computing_molecular_graphics 'ORTEP-3   (Farrugia, 1997)'
_computing_publication_material 'SHELXL-97  (Sheldrick, 2008)'
_computing_structure_refinement 'SHELXL-97  (Sheldrick, 2008)'
_computing_structure_solution 'SHELXS-97  (Sheldrick, 2008)'
_diffrn_ambient_temperature 173(2)
_diffrn_measured_fraction_theta_full 0.996
_diffrn_measured_fraction_theta_max 0.982
_diffrn_measurement_device_type 'Bruker APEXII CCD area detector'
_diffrn_measurement_method 'phi and omega scans'
_diffrn_radiation_monochromator graphite
_diffrn_radiation_source 'fine-focus sealed tube'
_diffrn_radiation_type MoK\a
_diffrn_radiation_wavelength 0.71073
_diffrn_reflns_av_R_equivalents 0.0259
_diffrn_reflns_av_sigmaI/netI 0.0318
_diffrn_reflns_limit_h_max 14
_diffrn_reflns_limit_h_min -16
_diffrn_reflns_limit_k_max 28
_diffrn_reflns_limit_k_min -40
_diffrn_reflns_limit_l_max 21
_diffrn_reflns_limit_l_min -22
_diffrn_reflns_number 45634
_diffrn_reflns_theta_full 25.00
_diffrn_reflns_theta_max 28.38
_diffrn_reflns_theta_min 1.85
_exptl_absorpt_coefficient_mu 1.776
_exptl_absorpt_correction_T_max 0.7766
_exptl_absorpt_correction_T_min 0.6652
_exptl_absorpt_correction_type multi-scan
_exptl_absorpt_process_details 'SADABS (Bruker, 2004)'
_exptl_crystal_colour yellow
_exptl_crystal_density_diffrn 1.474
_exptl_crystal_density_method 'not measured'
_exptl_crystal_description Rectangular
_exptl_crystal_F_000 2760
_exptl_crystal_size_max 0.25
_exptl_crystal_size_mid 0.20
_exptl_crystal_size_min 0.15
_refine_diff_density_max 1.944
_refine_diff_density_min -2.259
_refine_diff_density_rms 0.095
_refine_ls_extinction_method none
_refine_ls_goodness_of_fit_ref 1.177
_refine_ls_hydrogen_treatment mixed
_refine_ls_matrix_type full
_refine_ls_number_parameters 818
_refine_ls_number_reflns 14989
_refine_ls_number_restraints 5
_refine_ls_restrained_S_all 1.178
_refine_ls_R_factor_all 0.0456
_refine_ls_R_factor_gt 0.0358
_refine_ls_shift/su_max 0.003
_refine_ls_shift/su_mean 0.002
_refine_ls_structure_factor_coef Fsqd
_refine_ls_weighting_details 'calc w=1/[\s^2^(Fo^2^)+(0.0100P)^2^+15.7617P] where P=(Fo^2^+2Fc^2^)/3'
_refine_ls_weighting_scheme calc
_refine_ls_wR_factor_gt 0.0735
_refine_ls_wR_factor_ref 0.0772
_reflns_number_gt 12840
_reflns_number_total 14989
_reflns_threshold_expression >2sigma(I)
_cod_data_source_file c3dt52065j.txt
_cod_data_source_block Hf4
_cod_depositor_comments
;
The following automatic conversions were performed:

'_symmetry_cell_setting' value 'Monoclinic' changed to 'monoclinic'
according to /home/saulius/struct/CIF-dictionaries/cif_core.dic
dictionary named 'cif_core.dic' version 2.4.2 from 2011-04-26.

Automatic conversion script
Id: cif_fix_values 1891 2012-01-12 08:04:46Z andrius 
;
_cod_original_sg_symbol_H-M P2(1)/c
_cod_database_code 7023951

loop_
_symmetry_equiv_pos_as_xyz
'x, y, z'
'-x, y+1/2, -z+1/2'
'-x, -y, -z'
'x, -y-1/2, z-1/2'

loop_
_atom_site_label
_atom_site_type_symbol
_atom_site_fract_x
_atom_site_fract_y
_atom_site_fract_z
_atom_site_U_iso_or_equiv
_atom_site_adp_type
_atom_site_occupancy
_atom_site_symmetry_multiplicity
_atom_site_calc_flag
_atom_site_refinement_flags
C1 C 0.1994(2) 0.39817(10) 0.37366(19) 0.0179(6) Uani 1 1 d .
C2 C 0.2241(3) 0.39982(12) 0.4595(2) 0.0233(7) Uani 1 1 d .
H2 H 0.2525 0.3738 0.4914 0.028 Uiso 1 1 calc R
C3 C 0.2084(3) 0.43817(13) 0.4995(2) 0.0295(8) Uani 1 1 d .
H3 H 0.2254 0.4378 0.5578 0.035 Uiso 1 1 calc R
C4 C 0.1680(3) 0.47714(12) 0.4556(2) 0.0276(8) Uani 1 1 d .
C5 C 0.1435(3) 0.47643(11) 0.3712(2) 0.0247(7) Uani 1 1 d .
H5 H 0.1166 0.5028 0.3401 0.030 Uiso 1 1 calc R
C6 C 0.1573(2) 0.43771(11) 0.33003(19) 0.0176(6) Uani 1 1 d .
C7 C 0.1459(3) 0.51876(14) 0.4977(3) 0.0386(9) Uani 1 1 d .
H7A H 0.1713 0.5450 0.4748 0.058 Uiso 1 1 calc R
H7B H 0.1873 0.5169 0.5572 0.058 Uiso 1 1 calc R
H7C H 0.0648 0.5213 0.4883 0.058 Uiso 1 1 calc R
C10 C 0.0048(2) 0.45599(11) 0.1236(2) 0.0209(7) Uani 1 1 d .
C11 C -0.0762(3) 0.47542(12) 0.0532(2) 0.0289(8) Uani 1 1 d .
H11 H -0.1086 0.5038 0.0559 0.035 Uiso 1 1 calc R
C12 C -0.1054(3) 0.45157(13) -0.0183(2) 0.0310(8) Uani 1 1 d .
H12 H -0.1606 0.4634 -0.0664 0.037 Uiso 1 1 calc R
C13 C -0.0563(3) 0.40969(13) -0.0236(2) 0.0287(8) Uani 1 1 d .
H13 H -0.0795 0.3943 -0.0750 0.034 Uiso 1 1 calc R
C14 C 0.0237(3) 0.39067(12) 0.0432(2) 0.0243(7) Uani 1 1 d .
H14 H 0.0570 0.3627 0.0392 0.029 Uiso 1 1 calc R
C15 C 0.0542(2) 0.41450(11) 0.11797(19) 0.0181(6) Uani 1 1 d .
C16 C 0.3001(2) 0.39793(11) 0.10051(19) 0.0185(6) Uani 1 1 d .
C17 C 0.2851(3) 0.39904(13) 0.0156(2) 0.0267(7) Uani 1 1 d .
H17 H 0.2604 0.3728 -0.0165 0.032 Uiso 1 1 calc R
C18 C 0.3052(3) 0.43718(14) -0.0223(2) 0.0331(9) Uani 1 1 d .
H18 H 0.2945 0.4366 -0.0798 0.040 Uiso 1 1 calc R
C19 C 0.3410(3) 0.47647(13) 0.0219(2) 0.0321(9) Uani 1 1 d .
C20 C 0.3593(3) 0.47574(12) 0.1054(2) 0.0265(7) Uani 1 1 d .
H20 H 0.3848 0.5021 0.1370 0.032 Uiso 1 1 calc R
C21 C 0.3412(3) 0.43698(11) 0.1451(2) 0.0209(7) Uani 1 1 d .
C22 C 0.3608(3) 0.51867(15) -0.0200(3) 0.0455(11) Uani 1 1 d .
H22A H 0.4094 0.5119 -0.0526 0.068 Uiso 1 1 calc R
H22B H 0.3975 0.5411 0.0221 0.068 Uiso 1 1 calc R
H22C H 0.2882 0.5303 -0.0564 0.068 Uiso 1 1 calc R
C23 C 0.4821(3) 0.45487(11) 0.3538(2) 0.0239(7) Uani 1 1 d .
C24 C 0.5563(3) 0.47515(13) 0.4254(2) 0.0345(9) Uani 1 1 d .
H24 H 0.5837 0.5046 0.4244 0.041 Uiso 1 1 calc R
C25 C 0.5868(3) 0.45061(14) 0.4960(2) 0.0343(9) Uani 1 1 d .
H25 H 0.6367 0.4634 0.5456 0.041 Uiso 1 1 calc R
C26 C 0.5467(3) 0.40653(13) 0.4982(2) 0.0281(8) Uani 1 1 d .
H26 H 0.5716 0.3904 0.5487 0.034 Uiso 1 1 calc R
C27 C 0.4728(3) 0.38660(12) 0.42919(19) 0.0218(7) Uani 1 1 d .
H27 H 0.4452 0.3572 0.4310 0.026 Uiso 1 1 calc R
C28 C 0.4397(2) 0.41165(10) 0.3558(2) 0.0182(6) Uani 1 1 d .
C29 C 0.0185(2) 0.28302(10) 0.13686(18) 0.0162(6) Uani 1 1 d .
C30 C -0.0967(3) 0.28325(12) 0.1273(2) 0.0228(7) Uani 1 1 d .
H30 H -0.1278 0.3083 0.1460 0.027 Uiso 1 1 calc R
C31 C -0.1659(3) 0.24773(13) 0.0912(2) 0.0277(8) Uani 1 1 d .
H31 H -0.2436 0.2488 0.0859 0.033 Uiso 1 1 calc R
C32 C -0.1249(3) 0.21079(13) 0.0628(2) 0.0279(8) Uani 1 1 d .
C33 C -0.0125(3) 0.21068(12) 0.0691(2) 0.0260(7) Uani 1 1 d .
H33 H 0.0170 0.1861 0.0480 0.031 Uiso 1 1 calc R
C34 C 0.0584(2) 0.24614(11) 0.1061(2) 0.0206(6) Uani 1 1 d .
C35 C -0.2020(3) 0.17211(14) 0.0242(3) 0.0398(10) Uani 1 1 d .
H35A H -0.2138 0.1710 -0.0351 0.060 Uiso 1 1 calc R
H35B H -0.2747 0.1762 0.0325 0.060 Uiso 1 1 calc R
H35C H -0.1672 0.1442 0.0503 0.060 Uiso 1 1 calc R
C36 C 0.3037(3) 0.23072(11) 0.0591(2) 0.0240(7) Uani 1 1 d .
C37 C 0.3732(3) 0.21507(13) 0.0151(2) 0.0305(8) Uani 1 1 d .
H37 H 0.3485 0.1924 -0.0257 0.037 Uiso 1 1 calc R
C38 C 0.4773(3) 0.23416(13) 0.0342(2) 0.0299(8) Uani 1 1 d .
H38 H 0.5275 0.2238 0.0073 0.036 Uiso 1 1 calc R
C39 C 0.5126(3) 0.26896(12) 0.0927(2) 0.0230(7) Uani 1 1 d .
H39 H 0.5855 0.2815 0.1035 0.028 Uiso 1 1 calc R
C40 C 0.4453(2) 0.28520(11) 0.13455(19) 0.0188(6) Uani 1 1 d .
H40 H 0.4691 0.3091 0.1729 0.023 Uiso 1 1 calc R
C41 C 0.3391(2) 0.26471(10) 0.11787(18) 0.0166(6) Uani 1 1 d .
C42 C 0.4525(2) 0.27416(11) 0.32329(18) 0.0173(6) Uani 1 1 d .
C43 C 0.5693(3) 0.27186(12) 0.3384(2) 0.0221(7) Uani 1 1 d .
H43 H 0.6068 0.2969 0.3258 0.026 Uiso 1 1 calc R
C44 C 0.6307(3) 0.23418(12) 0.3712(2) 0.0261(7) Uani 1 1 d .
H44 H 0.7097 0.2339 0.3810 0.031 Uiso 1 1 calc R
C45 C 0.5798(3) 0.19642(12) 0.3903(2) 0.0266(7) Uani 1 1 d .
C46 C 0.4646(3) 0.19773(11) 0.3757(2) 0.0246(7) Uani 1 1 d .
H46 H 0.4278 0.1723 0.3879 0.029 Uiso 1 1 calc R
C47 C 0.4016(3) 0.23628(11) 0.3429(2) 0.0206(6) Uani 1 1 d .
C48 C 0.6479(3) 0.15519(13) 0.4264(2) 0.0360(9) Uani 1 1 d .
H48A H 0.6021 0.1349 0.4469 0.054 Uiso 1 1 calc R
H48B H 0.7157 0.1638 0.4722 0.054 Uiso 1 1 calc R
H48C H 0.6700 0.1401 0.3836 0.054 Uiso 1 1 calc R
C49 C 0.1457(3) 0.21951(12) 0.3728(2) 0.0289(8) Uani 1 1 d .
C50 C 0.0663(3) 0.19971(14) 0.4041(3) 0.0398(10) Uani 1 1 d .
H50 H 0.0789 0.1711 0.4294 0.048 Uiso 1 1 calc R
C51 C -0.0292(3) 0.22350(14) 0.3963(3) 0.0377(9) Uani 1 1 d .
H51 H -0.0841 0.2113 0.4169 0.045 Uiso 1 1 calc R
C52 C -0.0481(3) 0.26610(13) 0.3579(2) 0.0269(7) Uani 1 1 d .
H52 H -0.1153 0.2817 0.3544 0.032 Uiso 1 1 calc R
C53 C 0.0264(2) 0.28559(11) 0.32560(19) 0.0197(6) Uani 1 1 d .
H53 H 0.0116 0.3138 0.2990 0.024 Uiso 1 1 calc R
C54 C 0.1260(3) 0.26164(11) 0.33392(19) 0.0188(6) Uani 1 1 d .
C55 C 0.2022(6) 0.0920(2) 0.2251(4) 0.090(2) Uani 1 1 d D
C56 C 0.3175(5) 0.0860(2) 0.2513(4) 0.098(3) Uani 1 1 d D
H56 H 0.3666 0.1110 0.2603 0.117 Uiso 1 1 calc R
C57 C 0.3608(5) 0.0434(2) 0.2642(5) 0.110(3) Uani 1 1 d D
H57 H 0.4400 0.0386 0.2797 0.132 Uiso 1 1 calc R
C58 C 0.2887(7) 0.0077(2) 0.2543(4) 0.098(3) Uani 1 1 d D
H58 H 0.3177 -0.0218 0.2657 0.118 Uiso 1 1 calc R
C59 C 0.1742(7) 0.0152(2) 0.2279(5) 0.115(3) Uani 1 1 d D
H59 H 0.1224 -0.0088 0.2208 0.138 Uiso 1 1 calc R
C60 C 0.1373(6) 0.0585(3) 0.2120(6) 0.129(4) Uani 1 1 d D
H60 H 0.0581 0.0635 0.1898 0.155 Uiso 1 1 calc R
C61 C 0.1592(17) 0.1366(4) 0.2035(7) 0.338(14) Uani 1 1 d .
H61A H 0.1060 0.1437 0.2323 0.506 Uiso 1 1 calc R
H61B H 0.1203 0.1384 0.1436 0.506 Uiso 1 1 calc R
H61C H 0.2220 0.1579 0.2199 0.506 Uiso 1 1 calc R
C62 C 0.3620(7) 0.6294(2) 0.2862(3) 0.080(2) Uani 1 1 d .
C63 C 0.3512(7) 0.58388(18) 0.2748(3) 0.0697(18) Uani 1 1 d .
H63 H 0.4163 0.5663 0.2805 0.084 Uiso 1 1 calc R
C64 C 0.2515(7) 0.5643(3) 0.2561(3) 0.081(2) Uani 1 1 d .
H64 H 0.2464 0.5328 0.2485 0.097 Uiso 1 1 calc R
C65 C 0.1541(8) 0.5886(3) 0.2474(4) 0.099(3) Uani 1 1 d .
H65 H 0.0834 0.5739 0.2343 0.119 Uiso 1 1 calc R
C66 C 0.1606(10) 0.6342(4) 0.2577(4) 0.122(4) Uani 1 1 d .
H66 H 0.0945 0.6511 0.2518 0.146 Uiso 1 1 calc R
C67 C 0.2684(8) 0.6559(3) 0.2774(3) 0.090(2) Uani 1 1 d .
H67 H 0.2753 0.6874 0.2843 0.108 Uiso 1 1 calc R
C68 C 0.4736(9) 0.6502(3) 0.3074(5) 0.132(4) Uani 1 1 d .
H68A H 0.5306 0.6272 0.3114 0.199 Uiso 1 1 calc R
H68B H 0.4916 0.6656 0.3606 0.199 Uiso 1 1 calc R
H68C H 0.4734 0.6717 0.2644 0.199 Uiso 1 1 calc R
C69 C 0.1761(3) 0.88927(11) 0.1919(2) 0.0233(7) Uani 1 1 d .
C70 C 0.1560(3) 0.88916(11) 0.2672(2) 0.0259(7) Uani 1 1 d .
H70 H 0.0804 0.8907 0.2671 0.031 Uiso 1 1 calc R
C71 C 0.2437(3) 0.88693(12) 0.3418(2) 0.0296(8) Uani 1 1 d .
H71 H 0.2283 0.8872 0.3922 0.035 Uiso 1 1 calc R
C72 C 0.3550(3) 0.88431(12) 0.3430(2) 0.0314(8) Uani 1 1 d .
H72 H 0.4157 0.8827 0.3940 0.038 Uiso 1 1 calc R
C73 C 0.3758(3) 0.88404(12) 0.2688(2) 0.0320(8) Uani 1 1 d .
H73 H 0.4514 0.8819 0.2691 0.038 Uiso 1 1 calc R
C74 C 0.2876(3) 0.88686(11) 0.1938(2) 0.0259(7) Uani 1 1 d .
H74 H 0.3034 0.8871 0.1434 0.031 Uiso 1 1 calc R
C75 C 0.0807(3) 0.89308(13) 0.1123(2) 0.0308(8) Uani 1 1 d .
H75A H 0.1106 0.8975 0.0670 0.046 Uiso 1 1 calc R
H75B H 0.0331 0.9185 0.1149 0.046 Uiso 1 1 calc R
H75C H 0.0356 0.8657 0.1025 0.046 Uiso 1 1 calc R
Hf1 Hf 0.242361(9) 0.337565(4) 0.234309(8) 0.01284(4) Uani 1 1 d .
N11 N 0.1247(2) 0.40389(8) 0.19459(15) 0.0156(5) Uani 1 1 d .
N12 N 0.1138(2) 0.43815(8) 0.24205(17) 0.0180(5) Uani 1 1 d .
N13 N 0.0434(2) 0.47035(9) 0.20235(17) 0.0215(6) Uani 1 1 d .
N14 N 0.3712(2) 0.40124(8) 0.27840(16) 0.0175(5) Uani 1 1 d .
N15 N 0.3787(2) 0.43710(9) 0.23321(16) 0.0185(5) Uani 1 1 d .
N16 N 0.4426(2) 0.47019(10) 0.2752(2) 0.0284(7) Uani 1 1 d .
N17 N 0.2530(2) 0.27363(8) 0.14676(15) 0.0154(5) Uani 1 1 d .
N18 N 0.1714(2) 0.24544(9) 0.10380(17) 0.0204(6) Uani 1 1 d .
N19 N 0.1961(2) 0.21911(10) 0.05024(19) 0.0277(6) Uani 1 1 d .
N20 N 0.2169(2) 0.27175(9) 0.31129(16) 0.0164(5) Uani 1 1 d .
N21 N 0.2871(2) 0.23708(9) 0.34028(17) 0.0218(6) Uani 1 1 d .
N22 N 0.2485(2) 0.20462(10) 0.3766(2) 0.0317(7) Uani 1 1 d .
O1 O 0.21471(17) 0.36040(7) 0.33823(12) 0.0157(4) Uani 1 1 d .
O2 O 0.27670(17) 0.36087(7) 0.13357(13) 0.0175(4) Uani 1 1 d .
O3 O 0.08185(16) 0.31771(7) 0.17251(13) 0.0154(4) Uani 1 1 d .
O4 O 0.39801(16) 0.31189(7) 0.29396(12) 0.0159(4) Uani 1 1 d .

loop_
_atom_site_aniso_label
_atom_site_aniso_U_11
_atom_site_aniso_U_22
_atom_site_aniso_U_33
_atom_site_aniso_U_23
_atom_site_aniso_U_13
_atom_site_aniso_U_12
C1 0.0123(13) 0.0185(15) 0.0242(16) -0.0030(12) 0.0080(11) -0.0039(11)
C2 0.0246(16) 0.0268(18) 0.0180(16) -0.0044(13) 0.0067(13) -0.0013(13)
C3 0.0301(18) 0.036(2) 0.0215(17) -0.0102(15) 0.0082(14) -0.0055(15)
C4 0.0248(16) 0.0280(19) 0.0308(19) -0.0158(15) 0.0103(14) -0.0072(14)
C5 0.0199(15) 0.0171(16) 0.038(2) -0.0062(14) 0.0111(14) -0.0032(12)
C6 0.0150(13) 0.0210(16) 0.0172(15) -0.0046(12) 0.0060(11) -0.0038(12)
C7 0.039(2) 0.035(2) 0.043(2) -0.0209(18) 0.0160(18) -0.0046(17)
C10 0.0145(14) 0.0207(16) 0.0279(18) 0.0063(13) 0.0074(12) 0.0023(12)
C11 0.0201(16) 0.0273(19) 0.038(2) 0.0088(15) 0.0084(14) 0.0079(14)
C12 0.0200(16) 0.040(2) 0.030(2) 0.0137(16) 0.0053(14) 0.0079(15)
C13 0.0247(17) 0.040(2) 0.0203(17) 0.0024(15) 0.0058(13) 0.0031(15)
C14 0.0210(15) 0.0288(18) 0.0235(17) 0.0030(14) 0.0079(13) 0.0056(13)
C15 0.0129(13) 0.0220(16) 0.0203(16) 0.0023(12) 0.0070(11) 0.0003(12)
C16 0.0141(13) 0.0227(16) 0.0206(16) 0.0094(12) 0.0083(11) 0.0055(12)
C17 0.0226(16) 0.034(2) 0.0262(18) 0.0090(15) 0.0118(13) 0.0039(14)
C18 0.0275(18) 0.048(2) 0.0271(19) 0.0209(17) 0.0142(15) 0.0083(16)
C19 0.0205(16) 0.035(2) 0.042(2) 0.0219(17) 0.0126(15) 0.0060(14)
C20 0.0203(15) 0.0244(18) 0.034(2) 0.0138(14) 0.0083(14) 0.0038(13)
C21 0.0158(14) 0.0204(16) 0.0293(18) 0.0089(13) 0.0113(12) 0.0044(12)
C22 0.038(2) 0.045(3) 0.057(3) 0.036(2) 0.021(2) 0.0073(19)
C23 0.0233(16) 0.0199(17) 0.0294(18) 0.0010(13) 0.0099(13) -0.0026(13)
C24 0.035(2) 0.029(2) 0.039(2) -0.0107(16) 0.0112(17) -0.0135(16)
C25 0.0282(18) 0.044(2) 0.030(2) -0.0137(17) 0.0080(15) -0.0115(16)
C26 0.0214(16) 0.040(2) 0.0224(17) -0.0033(15) 0.0064(13) -0.0053(15)
C27 0.0188(15) 0.0261(17) 0.0215(16) 0.0006(13) 0.0082(12) -0.0044(13)
C28 0.0119(13) 0.0192(16) 0.0240(16) -0.0041(12) 0.0069(12) -0.0053(11)
C29 0.0145(13) 0.0200(15) 0.0148(14) -0.0027(11) 0.0058(11) -0.0023(11)
C30 0.0161(14) 0.0287(18) 0.0244(17) -0.0075(13) 0.0080(12) -0.0004(13)
C31 0.0149(14) 0.039(2) 0.0303(19) -0.0106(15) 0.0089(13) -0.0067(14)
C32 0.0214(16) 0.036(2) 0.0295(19) -0.0138(15) 0.0127(14) -0.0121(14)
C33 0.0238(16) 0.0270(18) 0.0320(19) -0.0115(14) 0.0157(14) -0.0066(14)
C34 0.0155(14) 0.0255(17) 0.0233(16) -0.0052(13) 0.0098(12) -0.0039(12)
C35 0.0294(19) 0.046(3) 0.050(2) -0.0272(19) 0.0200(17) -0.0188(17)
C36 0.0224(16) 0.0239(17) 0.0301(18) -0.0054(14) 0.0145(13) -0.0004(13)
C37 0.0288(18) 0.032(2) 0.036(2) -0.0121(16) 0.0179(15) -0.0001(15)
C38 0.0262(17) 0.034(2) 0.036(2) -0.0071(16) 0.0197(15) 0.0034(15)
C39 0.0157(14) 0.0303(18) 0.0260(17) 0.0004(14) 0.0109(12) -0.0002(13)
C40 0.0164(14) 0.0227(16) 0.0190(15) 0.0004(12) 0.0084(12) -0.0003(12)
C41 0.0169(14) 0.0192(15) 0.0168(15) 0.0006(12) 0.0097(11) 0.0014(11)
C42 0.0164(14) 0.0213(16) 0.0146(14) 0.0019(12) 0.0056(11) 0.0032(12)
C43 0.0171(14) 0.0276(18) 0.0232(17) 0.0059(13) 0.0090(12) 0.0014(13)
C44 0.0156(14) 0.037(2) 0.0261(17) 0.0077(15) 0.0083(13) 0.0081(14)
C45 0.0263(17) 0.0288(19) 0.0267(18) 0.0094(14) 0.0117(14) 0.0127(14)
C46 0.0253(16) 0.0227(17) 0.0282(18) 0.0084(14) 0.0122(14) 0.0050(13)
C47 0.0172(14) 0.0239(17) 0.0233(16) 0.0057(13) 0.0103(12) 0.0046(12)
C48 0.0329(19) 0.038(2) 0.039(2) 0.0152(17) 0.0146(16) 0.0179(17)
C49 0.0227(16) 0.0301(19) 0.037(2) 0.0106(15) 0.0139(15) 0.0011(14)
C50 0.0311(19) 0.040(2) 0.054(3) 0.0226(19) 0.0214(18) -0.0005(17)
C51 0.0252(18) 0.048(2) 0.047(2) 0.0158(19) 0.0216(17) -0.0019(17)
C52 0.0191(15) 0.036(2) 0.0288(18) 0.0033(15) 0.0126(13) 0.0000(14)
C53 0.0170(14) 0.0229(17) 0.0214(16) 0.0006(13) 0.0093(12) -0.0012(12)
C54 0.0187(14) 0.0212(16) 0.0187(15) 0.0023(12) 0.0092(12) -0.0018(12)
C55 0.127(6) 0.055(4) 0.055(4) 0.000(3) -0.012(4) 0.045(4)
C56 0.118(6) 0.094(6) 0.085(5) -0.032(4) 0.040(5) -0.062(5)
C57 0.052(4) 0.150(8) 0.127(7) -0.026(6) 0.027(4) 0.035(5)
C58 0.184(9) 0.063(4) 0.058(4) 0.013(3) 0.054(5) 0.045(5)
C59 0.162(9) 0.077(5) 0.150(8) -0.034(5) 0.111(7) -0.044(6)
C60 0.049(4) 0.152(9) 0.174(9) -0.086(7) 0.018(5) -0.004(5)
C61 0.62(3) 0.121(9) 0.135(10) -0.014(7) -0.052(15) 0.206(15)
C62 0.138(6) 0.073(4) 0.030(3) -0.001(3) 0.028(3) -0.024(4)
C63 0.133(6) 0.044(3) 0.033(3) 0.001(2) 0.030(3) 0.000(3)
C64 0.120(6) 0.086(5) 0.035(3) 0.004(3) 0.025(3) -0.011(5)
C65 0.151(8) 0.101(6) 0.042(3) 0.024(4) 0.028(4) 0.009(6)
C66 0.185(10) 0.142(9) 0.043(4) 0.036(5) 0.045(5) 0.063(8)
C67 0.163(8) 0.080(5) 0.033(3) 0.010(3) 0.041(4) 0.040(5)
C68 0.222(11) 0.115(7) 0.074(5) -0.021(5) 0.068(6) -0.062(7)
C69 0.0279(17) 0.0144(15) 0.0316(19) 0.0006(13) 0.0151(14) -0.0013(13)
C70 0.0245(16) 0.0208(17) 0.038(2) 0.0016(14) 0.0187(15) 0.0033(13)
C71 0.042(2) 0.0222(18) 0.0297(19) -0.0013(14) 0.0192(16) -0.0022(15)
C72 0.0319(19) 0.0247(19) 0.035(2) -0.0027(15) 0.0073(16) -0.0048(15)
C73 0.0220(17) 0.0275(19) 0.048(2) -0.0041(16) 0.0144(16) -0.0039(14)
C74 0.0266(17) 0.0223(17) 0.035(2) -0.0040(14) 0.0190(15) -0.0041(14)
C75 0.0299(18) 0.030(2) 0.034(2) 0.0061(15) 0.0134(15) 0.0032(15)
Hf1 0.01151(5) 0.01327(6) 0.01511(6) 0.00079(5) 0.00629(4) 0.00039(5)
N11 0.0148(11) 0.0151(13) 0.0173(13) 0.0001(10) 0.0061(10) 0.0023(9)
N12 0.0137(11) 0.0137(13) 0.0280(15) -0.0004(10) 0.0087(10) 0.0004(10)
N13 0.0188(13) 0.0174(14) 0.0274(15) 0.0013(11) 0.0066(11) 0.0027(10)
N14 0.0152(12) 0.0150(13) 0.0241(14) 0.0051(10) 0.0091(10) 0.0004(10)
N15 0.0179(12) 0.0154(13) 0.0231(14) 0.0045(10) 0.0080(10) 0.0004(10)
N16 0.0270(15) 0.0173(14) 0.0414(18) -0.0007(12) 0.0125(13) -0.0054(12)
N17 0.0138(11) 0.0166(13) 0.0170(12) -0.0025(10) 0.0069(9) -0.0018(9)
N18 0.0189(12) 0.0201(14) 0.0257(14) -0.0072(11) 0.0122(11) -0.0035(10)
N19 0.0238(14) 0.0273(16) 0.0372(17) -0.0141(13) 0.0173(12) -0.0034(12)
N20 0.0140(11) 0.0167(13) 0.0192(13) 0.0004(10) 0.0065(10) 0.0023(10)
N21 0.0188(13) 0.0199(14) 0.0295(15) 0.0108(11) 0.0119(11) 0.0027(11)
N22 0.0267(15) 0.0268(16) 0.0467(19) 0.0184(14) 0.0190(14) 0.0019(12)
O1 0.0161(10) 0.0158(11) 0.0172(11) -0.0028(8) 0.0082(8) -0.0014(8)
O2 0.0185(10) 0.0174(11) 0.0192(11) 0.0023(8) 0.0096(8) 0.0010(8)
O3 0.0128(9) 0.0159(10) 0.0187(11) -0.0020(8) 0.0070(8) 0.0004(8)
O4 0.0147(10) 0.0162(11) 0.0179(11) 0.0038(8) 0.0069(8) -0.0010(8)

loop_
_atom_type_symbol
_atom_type_description
_atom_type_scat_dispersion_real
_atom_type_scat_dispersion_imag
_atom_type_scat_source
C C 0.0033 0.0016 'International Tables Vol C Tables 4.2.6.8 and 6.1.1.4'
H H 0.0000 0.0000 'International Tables Vol C Tables 4.2.6.8 and 6.1.1.4'
N N 0.0061 0.0033 'International Tables Vol C Tables 4.2.6.8 and 6.1.1.4'
O O 0.0106 0.0060 'International Tables Vol C Tables 4.2.6.8 and 6.1.1.4'
Hf Hf -0.5830 6.1852 'International Tables Vol C Tables 4.2.6.8 and 6.1.1.4'

loop_
_geom_angle_atom_site_label_1
_geom_angle_atom_site_label_2
_geom_angle_atom_site_label_3
_geom_angle
O1 C1 C2 119.8(3)
O1 C1 C6 124.1(3)
C2 C1 C6 116.2(3)
C3 C2 C1 122.1(3)
C3 C2 H2 118.9
C1 C2 H2 118.9
C2 C3 C4 121.0(3)
C2 C3 H3 119.5
C4 C3 H3 119.5
C5 C4 C3 118.0(3)
C5 C4 C7 120.2(3)
C3 C4 C7 121.7(3)
C4 C5 C6 121.5(3)
C4 C5 H5 119.3
C6 C5 H5 119.3
C5 C6 C1 121.2(3)
C5 C6 N12 117.4(3)
C1 C6 N12 121.0(3)
C4 C7 H7A 109.5
C4 C7 H7B 109.5
H7A C7 H7B 109.5
C4 C7 H7C 109.5
H7A C7 H7C 109.5
H7B C7 H7C 109.5
N13 C10 C15 109.5(3)
N13 C10 C11 129.7(3)
C15 C10 C11 120.7(3)
C12 C11 C10 116.9(3)
C12 C11 H11 121.5
C10 C11 H11 121.5
C11 C12 C13 122.2(3)
C11 C12 H12 118.9
C13 C12 H12 118.9
C14 C13 C12 121.9(3)
C14 C13 H13 119.0
C12 C13 H13 119.0
C13 C14 C15 116.8(3)
C13 C14 H14 121.6
C15 C14 H14 121.6
N11 C15 C14 131.0(3)
N11 C15 C10 107.5(3)
C14 C15 C10 121.4(3)
O2 C16 C21 124.2(3)
O2 C16 C17 119.5(3)
C21 C16 C17 116.3(3)
C18 C17 C16 121.8(4)
C18 C17 H17 119.1
C16 C17 H17 119.1
C17 C18 C19 121.4(3)
C17 C18 H18 119.3
C19 C18 H18 119.3
C20 C19 C18 117.8(3)
C20 C19 C22 120.8(4)
C18 C19 C22 121.5(4)
C19 C20 C21 121.5(3)
C19 C20 H20 119.3
C21 C20 H20 119.3
C16 C21 C20 121.2(3)
C16 C21 N15 120.8(3)
C20 C21 N15 117.6(3)
C19 C22 H22A 109.5
C19 C22 H22B 109.5
H22A C22 H22B 109.5
C19 C22 H22C 109.5
H22A C22 H22C 109.5
H22B C22 H22C 109.5
N16 C23 C28 108.8(3)
N16 C23 C24 129.7(3)
C28 C23 C24 121.5(3)
C25 C24 C23 116.8(3)
C25 C24 H24 121.6
C23 C24 H24 121.6
C24 C25 C26 122.1(3)
C24 C25 H25 119.0
C26 C25 H25 119.0
C27 C26 C25 121.8(3)
C27 C26 H26 119.1
C25 C26 H26 119.1
C26 C27 C28 116.9(3)
C26 C27 H27 121.6
C28 C27 H27 121.6
N14 C28 C27 131.0(3)
N14 C28 C23 108.1(3)
C27 C28 C23 121.0(3)
O3 C29 C34 124.1(3)
O3 C29 C30 119.1(3)
C34 C29 C30 116.8(3)
C31 C30 C29 121.2(3)
C31 C30 H30 119.4
C29 C30 H30 119.4
C32 C31 C30 121.5(3)
C32 C31 H31 119.2
C30 C31 H31 119.2
C31 C32 C33 118.0(3)
C31 C32 C35 120.6(3)
C33 C32 C35 121.4(3)
C32 C33 C34 120.9(3)
C32 C33 H33 119.5
C34 C33 H33 119.5
C29 C34 C33 121.5(3)
C29 C34 N18 120.7(3)
C33 C34 N18 117.6(3)
C32 C35 H35A 109.5
C32 C35 H35B 109.5
H35A C35 H35B 109.5
C32 C35 H35C 109.5
H35A C35 H35C 109.5
H35B C35 H35C 109.5
N19 C36 C41 109.4(3)
N19 C36 C37 128.9(3)
C41 C36 C37 121.6(3)
C38 C37 C36 116.7(3)
C38 C37 H37 121.7
C36 C37 H37 121.7
C37 C38 C39 121.7(3)
C37 C38 H38 119.1
C39 C38 H38 119.1
C40 C39 C38 122.3(3)
C40 C39 H39 118.9
C38 C39 H39 118.9
C39 C40 C41 116.7(3)
C39 C40 H40 121.7
C41 C40 H40 121.7
N17 C41 C36 107.9(3)
N17 C41 C40 131.0(3)
C36 C41 C40 121.0(3)
O4 C42 C47 124.2(3)
O4 C42 C43 119.0(3)
C47 C42 C43 116.8(3)
C44 C43 C42 121.6(3)
C44 C43 H43 119.2
C42 C43 H43 119.2
C43 C44 C45 121.6(3)
C43 C44 H44 119.2
C45 C44 H44 119.2
C46 C45 C44 118.0(3)
C46 C45 C48 120.7(3)
C44 C45 C48 121.2(3)
C45 C46 C47 120.6(3)
C45 C46 H46 119.7
C47 C46 H46 119.7
C42 C47 C46 121.4(3)
C42 C47 N21 121.2(3)
C46 C47 N21 116.9(3)
C45 C48 H48A 109.5
C45 C48 H48B 109.5
H48A C48 H48B 109.5
C45 C48 H48C 109.5
H48A C48 H48C 109.5
H48B C48 H48C 109.5
N22 C49 C54 109.3(3)
N22 C49 C50 129.1(3)
C54 C49 C50 121.5(3)
C51 C50 C49 117.0(4)
C51 C50 H50 121.5
C49 C50 H50 121.5
C50 C51 C52 121.4(3)
C50 C51 H51 119.3
C52 C51 H51 119.3
C53 C52 C51 122.7(3)
C53 C52 H52 118.6
C51 C52 H52 118.6
C52 C53 C54 116.6(3)
C52 C53 H53 121.7
C54 C53 H53 121.7
N20 C54 C53 131.5(3)
N20 C54 C49 107.7(3)
C53 C54 C49 120.8(3)
C60 C55 C56 119.9(6)
C60 C55 C61 121.7(10)
C56 C55 C61 117.9(11)
C57 C56 C55 119.3(5)
C57 C56 H56 120.3
C55 C56 H56 120.3
C58 C57 C56 119.5(6)
C58 C57 H57 120.3
C56 C57 H57 120.3
C59 C58 C57 119.2(6)
C59 C58 H58 120.4
C57 C58 H58 120.4
C58 C59 C60 117.8(6)
C58 C59 H59 121.1
C60 C59 H59 121.1
C55 C60 C59 124.0(6)
C55 C60 H60 118.0
C59 C60 H60 118.0
C55 C61 H61A 109.5
C55 C61 H61B 109.5
H61A C61 H61B 109.5
C55 C61 H61C 109.5
H61A C61 H61C 109.5
H61B C61 H61C 109.5
C63 C62 C67 120.9(8)
C63 C62 C68 119.8(8)
C67 C62 C68 119.3(8)
C64 C63 C62 121.0(8)
C64 C63 H63 119.5
C62 C63 H63 119.5
C63 C64 C65 121.4(8)
C63 C64 H64 119.3
C65 C64 H64 119.3
C66 C65 C64 119.7(9)
C66 C65 H65 120.1
C64 C65 H65 120.1
C65 C66 C67 119.4(9)
C65 C66 H66 120.3
C67 C66 H66 120.3
C62 C67 C66 117.6(8)
C62 C67 H67 121.2
C66 C67 H67 121.2
C62 C68 H68A 109.5
C62 C68 H68B 109.5
H68A C68 H68B 109.5
C62 C68 H68C 109.5
H68A C68 H68C 109.5
H68B C68 H68C 109.5
C74 C69 C70 118.2(3)
C74 C69 C75 121.2(3)
C70 C69 C75 120.6(3)
C71 C70 C69 121.3(3)
C71 C70 H70 119.3
C69 C70 H70 119.3
C70 C71 C72 120.0(3)
C70 C71 H71 120.0
C72 C71 H71 120.0
C73 C72 C71 119.1(3)
C73 C72 H72 120.4
C71 C72 H72 120.4
C72 C73 C74 120.9(3)
C72 C73 H73 119.6
C74 C73 H73 119.6
C73 C74 C69 120.4(3)
C73 C74 H74 119.8
C69 C74 H74 119.8
C69 C75 H75A 109.5
C69 C75 H75B 109.5
H75A C75 H75B 109.5
C69 C75 H75C 109.5
H75A C75 H75C 109.5
H75B C75 H75C 109.5
O3 Hf1 O4 140.66(8)
O3 Hf1 O2 96.56(8)
O4 Hf1 O2 96.55(8)
O3 Hf1 O1 97.07(8)
O4 Hf1 O1 96.01(8)
O2 Hf1 O1 140.40(8)
O3 Hf1 N11 71.89(8)
O4 Hf1 N11 147.41(8)
O2 Hf1 N11 76.42(8)
O1 Hf1 N11 72.88(8)
O3 Hf1 N14 145.85(8)
O4 Hf1 N14 73.44(8)
O2 Hf1 N14 71.89(9)
O1 Hf1 N14 76.06(8)
N11 Hf1 N14 74.15(8)
O3 Hf1 N20 76.04(8)
O4 Hf1 N20 72.67(8)
O2 Hf1 N20 146.53(8)
O1 Hf1 N20 73.02(8)
N11 Hf1 N20 129.04(8)
N14 Hf1 N20 130.65(8)
O3 Hf1 N17 72.66(8)
O4 Hf1 N17 76.82(8)
O2 Hf1 N17 71.28(8)
O1 Hf1 N17 148.31(8)
N11 Hf1 N17 128.04(8)
N14 Hf1 N17 128.81(8)
N20 Hf1 N17 75.39(8)
N12 N11 C15 104.0(2)
N12 N11 Hf1 128.99(18)
C15 N11 Hf1 127.0(2)
N13 N12 N11 115.4(3)
N13 N12 C6 120.1(3)
N11 N12 C6 123.7(2)
N12 N13 C10 103.6(3)
N15 N14 C28 103.7(2)
N15 N14 Hf1 127.59(19)
C28 N14 Hf1 128.2(2)
N16 N15 N14 115.5(3)
N16 N15 C21 120.1(3)
N14 N15 C21 123.2(3)
N15 N16 C23 103.9(3)
N18 N17 C41 103.3(2)
N18 N17 Hf1 129.45(18)
C41 N17 Hf1 126.02(19)
N19 N18 N17 116.2(2)
N19 N18 C34 119.6(3)
N17 N18 C34 123.8(3)
N18 N19 C36 103.2(3)
N21 N20 C54 103.4(2)
N21 N20 Hf1 129.13(18)
C54 N20 Hf1 127.4(2)
N22 N21 N20 116.1(3)
N22 N21 C47 119.8(3)
N20 N21 C47 123.7(3)
N21 N22 C49 103.3(3)
C1 O1 Hf1 140.96(19)
C16 O2 Hf1 142.2(2)
C29 O3 Hf1 143.91(19)
C42 O4 Hf1 143.06(19)

loop_
_geom_bond_atom_site_label_1
_geom_bond_atom_site_label_2
_geom_bond_distance
C1 O1 1.329(4)
C1 C2 1.402(4)
C1 C6 1.407(4)
C2 C3 1.386(5)
C2 H2 0.9500
C3 C4 1.390(5)
C3 H3 0.9500
C4 C5 1.377(5)
C4 C7 1.514(5)
C5 C6 1.399(4)
C5 H5 0.9500
C6 N12 1.423(4)
C7 H7A 0.9800
C7 H7B 0.9800
C7 H7C 0.9800
C10 N13 1.344(4)
C10 C15 1.408(4)
C10 C11 1.417(4)
C11 C12 1.361(5)
C11 H11 0.9500
C12 C13 1.415(5)
C12 H12 0.9500
C13 C14 1.369(5)
C13 H13 0.9500
C14 C15 1.405(5)
C14 H14 0.9500
C15 N11 1.354(4)
C16 O2 1.325(4)
C16 C21 1.399(5)
C16 C17 1.406(5)
C17 C18 1.380(5)
C17 H17 0.9500
C18 C19 1.391(6)
C18 H18 0.9500
C19 C20 1.374(5)
C19 C22 1.516(5)
C20 C21 1.403(4)
C20 H20 0.9500
C21 N15 1.426(4)
C22 H22A 0.9800
C22 H22B 0.9800
C22 H22C 0.9800
C23 N16 1.352(5)
C23 C28 1.405(4)
C23 C24 1.407(5)
C24 C25 1.359(6)
C24 H24 0.9500
C25 C26 1.419(5)
C25 H25 0.9500
C26 C27 1.372(5)
C26 H26 0.9500
C27 C28 1.404(5)
C27 H27 0.9500
C28 N14 1.354(4)
C29 O3 1.327(4)
C29 C34 1.389(4)
C29 C30 1.402(4)
C30 C31 1.382(5)
C30 H30 0.9500
C31 C32 1.379(5)
C31 H31 0.9500
C32 C33 1.381(4)
C32 C35 1.513(5)
C33 C34 1.395(4)
C33 H33 0.9500
C34 N18 1.434(4)
C35 H35A 0.9800
C35 H35B 0.9800
C35 H35C 0.9800
C36 N19 1.354(4)
C36 C41 1.397(4)
C36 C37 1.414(4)
C37 C38 1.364(5)
C37 H37 0.9500
C38 C39 1.413(5)
C38 H38 0.9500
C39 C40 1.370(4)
C39 H39 0.9500
C40 C41 1.408(4)
C40 H40 0.9500
C41 N17 1.361(4)
C42 O4 1.330(4)
C42 C47 1.399(4)
C42 C43 1.404(4)
C43 C44 1.377(5)
C43 H43 0.9500
C44 C45 1.393(5)
C44 H44 0.9500
C45 C46 1.384(5)
C45 C48 1.512(5)
C46 C47 1.407(4)
C46 H46 0.9500
C47 N21 1.425(4)
C48 H48A 0.9800
C48 H48B 0.9800
C48 H48C 0.9800
C49 N22 1.349(4)
C49 C54 1.411(5)
C49 C50 1.413(5)
C50 C51 1.364(5)
C50 H50 0.9500
C51 C52 1.420(5)
C51 H51 0.9500
C52 C53 1.369(4)
C52 H52 0.9500
C53 C54 1.408(4)
C53 H53 0.9500
C54 N20 1.359(4)
C55 C60 1.266(9)
C55 C56 1.377(2)
C55 C61 1.442(10)
C56 C57 1.378(2)
C56 H56 0.9500
C57 C58 1.375(2)
C57 H57 0.9500
C58 C59 1.374(2)
C58 H58 0.9500
C59 C60 1.374(2)
C59 H59 0.9500
C60 H60 0.9500
C61 H61A 0.9800
C61 H61B 0.9800
C61 H61C 0.9800
C62 C63 1.377(8)
C62 C67 1.386(10)
C62 C68 1.466(11)
C63 C64 1.322(9)
C63 H63 0.9500
C64 C65 1.390(10)
C64 H64 0.9500
C65 C66 1.375(11)
C65 H65 0.9500
C66 C67 1.438(12)
C66 H66 0.9500
C67 H67 0.9500
C68 H68A 0.9800
C68 H68B 0.9800
C68 H68C 0.9800
C69 C74 1.394(5)
C69 C70 1.398(5)
C69 C75 1.489(5)
C70 C71 1.382(5)
C70 H70 0.9500
C71 C72 1.394(5)
C71 H71 0.9500
C72 C73 1.384(5)
C72 H72 0.9500
C73 C74 1.391(5)
C73 H73 0.9500
C74 H74 0.9500
C75 H75A 0.9800
C75 H75B 0.9800
C75 H75C 0.9800
Hf1 O3 2.0272(19)
Hf1 O4 2.030(2)
Hf1 O2 2.042(2)
Hf1 O1 2.048(2)
Hf1 N11 2.434(2)
Hf1 N14 2.452(3)
Hf1 N20 2.455(3)
Hf1 N17 2.467(2)
N11 N12 1.346(4)
N12 N13 1.332(4)
N14 N15 1.348(4)
N15 N16 1.326(4)
N17 N18 1.342(3)
N18 N19 1.326(4)
N20 N21 1.346(3)
N21 N22 1.333(4)

loop_
_geom_torsion_atom_site_label_1
_geom_torsion_atom_site_label_2
_geom_torsion_atom_site_label_3
_geom_torsion_atom_site_label_4
_geom_torsion
O1 C1 C2 C3 -179.2(3)
C6 C1 C2 C3 -0.2(5)
C1 C2 C3 C4 -0.6(5)
C2 C3 C4 C5 0.4(5)
C2 C3 C4 C7 177.5(3)
C3 C4 C5 C6 0.7(5)
C7 C4 C5 C6 -176.5(3)
C4 C5 C6 C1 -1.5(5)
C4 C5 C6 N12 170.6(3)
O1 C1 C6 C5 -179.8(3)
C2 C1 C6 C5 1.2(4)
O1 C1 C6 N12 8.4(4)
C2 C1 C6 N12 -170.6(3)
N13 C10 C11 C12 -175.2(3)
C15 C10 C11 C12 1.8(5)
C10 C11 C12 C13 -1.2(5)
C11 C12 C13 C14 0.0(6)
C12 C13 C14 C15 0.7(5)
C13 C14 C15 N11 176.1(3)
C13 C14 C15 C10 -0.1(5)
N13 C10 C15 N11 -0.6(3)
C11 C10 C15 N11 -178.1(3)
N13 C10 C15 C14 176.4(3)
C11 C10 C15 C14 -1.1(5)
O2 C16 C17 C18 178.2(3)
C21 C16 C17 C18 -2.7(5)
C16 C17 C18 C19 -0.3(5)
C17 C18 C19 C20 2.1(5)
C17 C18 C19 C22 -178.7(3)
C18 C19 C20 C21 -0.9(5)
C22 C19 C20 C21 179.9(3)
O2 C16 C21 C20 -177.0(3)
C17 C16 C21 C20 3.9(4)
O2 C16 C21 N15 10.4(4)
C17 C16 C21 N15 -168.6(3)
C19 C20 C21 C16 -2.2(5)
C19 C20 C21 N15 170.5(3)
N16 C23 C24 C25 -176.2(4)
C28 C23 C24 C25 1.4(5)
C23 C24 C25 C26 0.2(6)
C24 C25 C26 C27 -1.4(6)
C25 C26 C27 C28 0.9(5)
C26 C27 C28 N14 178.3(3)
C26 C27 C28 C23 0.7(5)
N16 C23 C28 N14 -2.0(4)
C24 C23 C28 N14 -180.0(3)
N16 C23 C28 C27 176.2(3)
C24 C23 C28 C27 -1.9(5)
O3 C29 C30 C31 -179.5(3)
C34 C29 C30 C31 1.9(5)
C29 C30 C31 C32 -0.3(6)
C30 C31 C32 C33 -1.9(6)
C30 C31 C32 C35 179.4(4)
C31 C32 C33 C34 2.4(6)
C35 C32 C33 C34 -178.8(4)
O3 C29 C34 C33 -179.9(3)
C30 C29 C34 C33 -1.3(5)
O3 C29 C34 N18 -6.4(5)
C30 C29 C34 N18 172.2(3)
C32 C33 C34 C29 -0.9(5)
C32 C33 C34 N18 -174.6(3)
N19 C36 C37 C38 177.0(4)
C41 C36 C37 C38 1.3(6)
C36 C37 C38 C39 -2.2(6)
C37 C38 C39 C40 0.8(6)
C38 C39 C40 C41 1.5(5)
N19 C36 C41 N17 1.1(4)
C37 C36 C41 N17 177.5(3)
N19 C36 C41 C40 -175.4(3)
C37 C36 C41 C40 1.0(5)
C39 C40 C41 N17 -178.0(3)
C39 C40 C41 C36 -2.4(5)
O4 C42 C43 C44 177.9(3)
C47 C42 C43 C44 -0.2(5)
C42 C43 C44 C45 0.5(5)
C43 C44 C45 C46 -0.2(5)
C43 C44 C45 C48 -179.9(3)
C44 C45 C46 C47 -0.3(5)
C48 C45 C46 C47 179.3(3)
O4 C42 C47 C46 -178.4(3)
C43 C42 C47 C46 -0.4(5)
O4 C42 C47 N21 -6.4(5)
C43 C42 C47 N21 171.6(3)
C45 C46 C47 C42 0.7(5)
C45 C46 C47 N21 -171.7(3)
N22 C49 C50 C51 175.9(4)
C54 C49 C50 C51 -1.2(6)
C49 C50 C51 C52 0.5(7)
C50 C51 C52 C53 0.9(6)
C51 C52 C53 C54 -1.5(5)
C52 C53 C54 N20 -178.0(3)
C52 C53 C54 C49 0.8(5)
N22 C49 C54 N20 2.0(4)
C50 C49 C54 N20 179.6(4)
N22 C49 C54 C53 -177.0(3)
C50 C49 C54 C53 0.6(6)
C60 C55 C56 C57 -1.1(12)
C61 C55 C56 C57 -173.3(9)
C55 C56 C57 C58 -2.9(12)
C56 C57 C58 C59 3.2(12)
C57 C58 C59 C60 0.3(12)
C56 C55 C60 C59 5.0(14)
C61 C55 C60 C59 176.9(10)
C58 C59 C60 C55 -4.6(14)
C67 C62 C63 C64 -0.7(8)
C68 C62 C63 C64 179.6(6)
C62 C63 C64 C65 -0.2(8)
C63 C64 C65 C66 0.5(9)
C64 C65 C66 C67 0.0(9)
C63 C62 C67 C66 1.1(8)
C68 C62 C67 C66 -179.2(6)
C65 C66 C67 C62 -0.8(9)
C74 C69 C70 C71 0.3(5)
C75 C69 C70 C71 -178.1(3)
C69 C70 C71 C72 -0.6(5)
C70 C71 C72 C73 0.1(5)
C71 C72 C73 C74 0.8(6)
C72 C73 C74 C69 -1.1(6)
C70 C69 C74 C73 0.6(5)
C75 C69 C74 C73 179.0(3)
C14 C15 N11 N12 -175.7(3)
C10 C15 N11 N12 0.9(3)
C14 C15 N11 Hf1 4.2(5)
C10 C15 N11 Hf1 -179.21(19)
O3 Hf1 N11 N12 127.5(2)
O4 Hf1 N11 N12 -50.0(3)
O2 Hf1 N11 N12 -130.8(2)
O1 Hf1 N11 N12 23.9(2)
N14 Hf1 N11 N12 -56.1(2)
N20 Hf1 N11 N12 73.8(3)
N17 Hf1 N11 N12 176.7(2)
O3 Hf1 N11 C15 -52.4(2)
O4 Hf1 N11 C15 130.1(2)
O2 Hf1 N11 C15 49.3(2)
O1 Hf1 N11 C15 -156.0(3)
N14 Hf1 N11 C15 124.0(2)
N20 Hf1 N11 C15 -106.1(2)
N17 Hf1 N11 C15 -3.2(3)
C15 N11 N12 N13 -0.9(3)
Hf1 N11 N12 N13 179.14(19)
C15 N11 N12 C6 168.6(3)
Hf1 N11 N12 C6 -11.4(4)
C5 C6 N12 N13 -13.4(4)
C1 C6 N12 N13 158.7(3)
C5 C6 N12 N11 177.5(3)
C1 C6 N12 N11 -10.3(4)
N11 N12 N13 C10 0.6(3)
C6 N12 N13 C10 -169.3(3)
C15 C10 N13 N12 0.0(3)
C11 C10 N13 N12 177.3(3)
C27 C28 N14 N15 -175.4(3)
C23 C28 N14 N15 2.5(3)
C27 C28 N14 Hf1 12.7(5)
C23 C28 N14 Hf1 -169.4(2)
O3 Hf1 N14 N15 -43.6(3)
O4 Hf1 N14 N15 133.7(2)
O2 Hf1 N14 N15 30.8(2)
O1 Hf1 N14 N15 -125.6(2)
N11 Hf1 N14 N15 -49.8(2)
N20 Hf1 N14 N15 -178.0(2)
N17 Hf1 N14 N15 76.7(3)
O3 Hf1 N14 C28 126.4(2)
O4 Hf1 N14 C28 -56.3(2)
O2 Hf1 N14 C28 -159.2(3)
O1 Hf1 N14 C28 44.4(2)
N11 Hf1 N14 C28 120.3(3)
N20 Hf1 N14 C28 -8.0(3)
N17 Hf1 N14 C28 -113.3(2)
C28 N14 N15 N16 -2.3(3)
Hf1 N14 N15 N16 169.6(2)
C28 N14 N15 C21 165.2(3)
Hf1 N14 N15 C21 -22.8(4)
C16 C21 N15 N16 163.1(3)
C20 C21 N15 N16 -9.6(4)
C16 C21 N15 N14 -3.9(4)
C20 C21 N15 N14 -176.6(3)
N14 N15 N16 C23 1.1(4)
C21 N15 N16 C23 -166.8(3)
C28 C23 N16 N15 0.5(4)
C24 C23 N16 N15 178.4(4)
C36 C41 N17 N18 -0.8(3)
C40 C41 N17 N18 175.2(3)
C36 C41 N17 Hf1 -169.3(2)
C40 C41 N17 Hf1 6.7(5)
O3 Hf1 N17 N18 -10.3(2)
O4 Hf1 N17 N18 144.5(3)
O2 Hf1 N17 N18 -113.7(3)
O1 Hf1 N17 N18 64.6(3)
N11 Hf1 N17 N18 -59.2(3)
N14 Hf1 N17 N18 -159.8(2)
N20 Hf1 N17 N18 69.3(2)
O3 Hf1 N17 C41 155.2(3)
O4 Hf1 N17 C41 -50.0(2)
O2 Hf1 N17 C41 51.7(2)
O1 Hf1 N17 C41 -129.9(2)
N11 Hf1 N17 C41 106.3(2)
N14 Hf1 N17 C41 5.7(3)
N20 Hf1 N17 C41 -125.2(2)
C41 N17 N18 N19 0.2(4)
Hf1 N17 N18 N19 168.2(2)
C41 N17 N18 C34 -172.4(3)
Hf1 N17 N18 C34 -4.5(4)
C29 C34 N18 N19 -156.2(3)
C33 C34 N18 N19 17.6(5)
C29 C34 N18 N17 16.2(5)
C33 C34 N18 N17 -170.0(3)
N17 N18 N19 C36 0.4(4)
C34 N18 N19 C36 173.4(3)
C41 C36 N19 N18 -0.9(4)
C37 C36 N19 N18 -177.0(4)
C53 C54 N20 N21 176.3(3)
C49 C54 N20 N21 -2.6(3)
C53 C54 N20 Hf1 -4.4(5)
C49 C54 N20 Hf1 176.7(2)
O3 Hf1 N20 N21 135.1(3)
O4 Hf1 N20 N21 -20.8(2)
O2 Hf1 N20 N21 54.4(3)
O1 Hf1 N20 N21 -122.9(3)
N11 Hf1 N20 N21 -172.8(2)
N14 Hf1 N20 N21 -69.3(3)
N17 Hf1 N20 N21 59.7(2)
O3 Hf1 N20 C54 -44.1(2)
O4 Hf1 N20 C54 160.1(3)
O2 Hf1 N20 C54 -124.7(2)
O1 Hf1 N20 C54 57.9(2)
N11 Hf1 N20 C54 8.0(3)
N14 Hf1 N20 C54 111.5(2)
N17 Hf1 N20 C54 -119.5(3)
C54 N20 N21 N22 2.6(4)
Hf1 N20 N21 N22 -176.7(2)
C54 N20 N21 C47 -169.5(3)
Hf1 N20 N21 C47 11.2(4)
C42 C47 N21 N22 -164.7(3)
C46 C47 N21 N22 7.6(5)
C42 C47 N21 N20 7.1(5)
C46 C47 N21 N20 179.5(3)
N20 N21 N22 C49 -1.3(4)
C47 N21 N22 C49 171.1(3)
C54 C49 N22 N21 -0.5(4)
C50 C49 N22 N21 -177.8(4)
C2 C1 O1 Hf1 -156.3(2)
C6 C1 O1 Hf1 24.8(5)
O3 Hf1 O1 C1 -101.3(3)
O4 Hf1 O1 C1 115.9(3)
O2 Hf1 O1 C1 8.0(4)
N11 Hf1 O1 C1 -32.7(3)
N14 Hf1 O1 C1 44.7(3)
N20 Hf1 O1 C1 -174.3(3)
N17 Hf1 O1 C1 -169.5(3)
C21 C16 O2 Hf1 19.9(5)
C17 C16 O2 Hf1 -161.1(2)
O3 Hf1 O2 C16 115.0(3)
O4 Hf1 O2 C16 -102.2(3)
O1 Hf1 O2 C16 5.5(4)
N11 Hf1 O2 C16 45.4(3)
N14 Hf1 O2 C16 -32.1(3)
N20 Hf1 O2 C16 -170.5(3)
N17 Hf1 O2 C16 -175.9(3)
C34 C29 O3 Hf1 -24.3(5)
C30 C29 O3 Hf1 157.1(3)
O4 Hf1 O3 C29 -13.8(4)
O2 Hf1 O3 C29 94.9(3)
O1 Hf1 O3 C29 -122.4(3)
N11 Hf1 O3 C29 168.3(3)
N14 Hf1 O3 C29 162.1(3)
N20 Hf1 O3 C29 -51.9(3)
N17 Hf1 O3 C29 26.9(3)
C47 C42 O4 Hf1 -21.7(5)
C43 C42 O4 Hf1 160.3(2)
O3 Hf1 O4 C42 -10.5(4)
O2 Hf1 O4 C42 -119.2(3)
O1 Hf1 O4 C42 98.4(3)
N11 Hf1 O4 C42 165.8(3)
N14 Hf1 O4 C42 171.9(3)
N20 Hf1 O4 C42 28.3(3)
N17 Hf1 O4 C42 -50.3(3)
